data_2203163
loop_
_publ_author_name
'Victor B. Rybakov'
'Alexander A. Bush'
'Eugene V. Babaev'
'Leonid A. Aslanov'

_publ_section_title
;
 4,6-Dimethyl-5-nitro-1<i>H</i>-pyridin-2-one
;
_journal_issue 2
_journal_name_full 'Acta Crystallographica Section E'
_journal_page_first o201
_journal_page_last o203
_journal_paper_doi 10.1107/S160053680302960X
_journal_volume 60
_journal_year 2004
_chemical_formula_iupac 'C7 H8 N2 O3'
_chemical_formula_moiety 'C7 H8 N2 O3'
_chemical_formula_sum 'C7 H8 N2 O3'
_chemical_formula_weight 168.15
_chemical_melting_point 518
_chemical_name_common 4,6-Dimethyl-5-nitro-1H-pyridin-2-one
_chemical_name_systematic 4,6-Dimethyl-5-nitro-1H-pyridin-2-one
_space_group_IT_number 14
_symmetry_cell_setting monoclinic
_symmetry_space_group_name_Hall '-P 2yn'
_symmetry_space_group_name_H-M 'P 1 21/n 1'
_atom_sites_solution_hydrogens geom
_atom_sites_solution_primary direct
_atom_sites_solution_secondary difmap
_cell_angle_alpha 90.00
_cell_angle_beta 100.760(10)
_cell_angle_gamma 90.00
_cell_formula_units_Z 4
_cell_length_a 9.7677(15)
_cell_length_b 5.875(3)
_cell_length_c 13.7295(15)
_cell_measurement_reflns_used 25
_cell_measurement_temperature 293(2)
_cell_measurement_theta_max 31
_cell_measurement_theta_min 28
_cell_volume 774.0(4)
_computing_cell_refinement 'CAD-4 EXPRESS'
_computing_data_collection 'CAD-4 EXPRESS (Enraf--Nonius, 1994)'
_computing_data_reduction 'XCAD4 (Harms & Wocadlo, 1995)'
_computing_molecular_graphics 'ORTEP-3 for Windows (Farrugia, 1997) and PLUTON97 (Spek, 1997)'
_computing_publication_material 'WinGX (Farrugia, 1999)'
_computing_structure_refinement 'SHELXL97 (Sheldrick, 1997)'
_computing_structure_solution 'SHELXS97 (Sheldrick, 1997)'
_diffrn_ambient_temperature 293(2)
_diffrn_measured_fraction_theta_full 0.999
_diffrn_measured_fraction_theta_max 0.999
_diffrn_measurement_device '\k-geometry diffractometer'
_diffrn_measurement_device_type 'Enraf--Nonius CAD-4'
_diffrn_measurement_method 'non-profiled \w'
_diffrn_radiation_monochromator graphite
_diffrn_radiation_source 'fine-focus sealed tube'
_diffrn_radiation_type CuK\a
_diffrn_radiation_wavelength 1.5418
_diffrn_reflns_av_R_equivalents 0.0366
_diffrn_reflns_av_sigmaI/netI 0.0350
_diffrn_reflns_limit_h_max 11
_diffrn_reflns_limit_h_min -11
_diffrn_reflns_limit_k_max 7
_diffrn_reflns_limit_k_min 0
_diffrn_reflns_limit_l_max 16
_diffrn_reflns_limit_l_min 0
_diffrn_reflns_number 1524
_diffrn_reflns_theta_full 69.92
_diffrn_reflns_theta_max 69.92
_diffrn_reflns_theta_min 5.13
_diffrn_standards_decay_% 0
_diffrn_standards_interval_count 200
_diffrn_standards_interval_time 60
_diffrn_standards_number 1
_exptl_absorpt_coefficient_mu 0.978
_exptl_absorpt_correction_type none
_exptl_crystal_colour colourless
_exptl_crystal_density_diffrn 1.443
_exptl_crystal_density_method 'not measured'
_exptl_crystal_description needle
_exptl_crystal_F_000 352
_exptl_crystal_size_max 0.3
_exptl_crystal_size_mid 0.1
_exptl_crystal_size_min 0.03
_refine_diff_density_max 0.127
_refine_diff_density_min -0.153
_refine_ls_extinction_method none
_refine_ls_goodness_of_fit_ref 0.981
_refine_ls_hydrogen_treatment mixed
_refine_ls_matrix_type full
_refine_ls_number_parameters 113
_refine_ls_number_reflns 1462
_refine_ls_number_restraints 0
_refine_ls_restrained_S_all 0.981
_refine_ls_R_factor_all 0.0754
_refine_ls_R_factor_gt 0.0429
_refine_ls_shift/su_max 0.000
_refine_ls_shift/su_mean 0.000
_refine_ls_structure_factor_coef Fsqd
_refine_ls_weighting_details 'calc w = 1/[\s^2^(Fo^2^)+(0.0554P)^2^] where P = (Fo^2^+2Fc^2^)/3'
_refine_ls_weighting_scheme calc
_refine_ls_wR_factor_gt 0.0965
_refine_ls_wR_factor_ref 0.1111
_reflns_number_gt 999
_reflns_number_total 1462
_reflns_threshold_expression I>2\s(I)
_cod_data_source_file ci6320.cif
_cod_data_source_block 2
_cod_original_sg_symbol_H-M 'P 21/n'
_cod_database_code 2203163
_cod_database_fobs_code 2203163

loop_
_symmetry_equiv_pos_as_xyz
'x, y, z'
'-x+1/2, y+1/2, -z+1/2'
'-x, -y, -z'
'x-1/2, -y-1/2, z-1/2'

loop_
_atom_site_label
_atom_site_fract_x
_atom_site_fract_y
_atom_site_fract_z
_atom_site_U_iso_or_equiv
_atom_site_adp_type
_atom_site_calc_flag
_atom_site_refinement_flags
_atom_site_occupancy
_atom_site_type_symbol
N1 0.42744(16) 0.2535(3) 0.54759(12) 0.0423(4) Uani d . 1 N
H1 0.409(2) 0.149(3) 0.5053(16) 0.038(6) Uiso d . 1 H
C2 0.5533(2) 0.2301(4) 0.61175(15) 0.0453(5) Uani d . 1 C
O2 0.63546(15) 0.0769(3) 0.59845(12) 0.0605(5) Uani d . 1 O
C3 0.5763(2) 0.3920(4) 0.69052(15) 0.0471(5) Uani d . 1 C
H3 0.6599 0.3861 0.7358 0.056 Uiso calc R 1 H
C4 0.48220(19) 0.5537(4) 0.70259(14) 0.0434(5) Uani d . 1 C
C41 0.5126(2) 0.7113(4) 0.78987(17) 0.0579(6) Uani d . 1 C
H41A 0.5935 0.6587 0.8350 0.087 Uiso calc R 1 H
H41B 0.4343 0.7143 0.8230 0.087 Uiso calc R 1 H
H41C 0.5294 0.8618 0.7675 0.087 Uiso calc R 1 H
C5 0.35407(19) 0.5590(3) 0.63226(15) 0.0414(5) Uani d . 1 C
N5 0.25012(18) 0.7322(3) 0.63966(13) 0.0507(5) Uani d . 1 N
O51 0.29106(18) 0.9246(3) 0.66441(15) 0.0732(6) Uani d . 1 O
O52 0.12725(17) 0.6816(3) 0.62211(15) 0.0770(6) Uani d . 1 O
C6 0.32700(18) 0.4046(3) 0.55577(14) 0.0404(5) Uani d . 1 C
C61 0.1974(2) 0.3875(4) 0.47778(16) 0.0553(6) Uani d . 1 C
H61A 0.2194 0.3168 0.4196 0.083 Uiso calc R 1 H
H61B 0.1608 0.5372 0.4614 0.083 Uiso calc R 1 H
H61C 0.1292 0.2976 0.5025 0.083 Uiso calc R 1 H

loop_
_atom_site_aniso_label
_atom_site_aniso_U_11
_atom_site_aniso_U_22
_atom_site_aniso_U_33
_atom_site_aniso_U_12
_atom_site_aniso_U_13
_atom_site_aniso_U_23
N1 0.0472(9) 0.0433(10) 0.0360(9) -0.0007(8) 0.0065(7) -0.0077(8)
C2 0.0443(9) 0.0500(13) 0.0418(11) 0.0007(10) 0.0089(8) -0.0035(10)
O2 0.0526(8) 0.0650(11) 0.0604(10) 0.0147(8) 0.0011(7) -0.0190(8)
C3 0.0472(10) 0.0532(14) 0.0396(11) -0.0010(10) 0.0049(8) -0.0062(10)
C4 0.0470(10) 0.0457(12) 0.0392(11) -0.0057(9) 0.0124(8) -0.0032(9)
C41 0.0642(13) 0.0574(15) 0.0502(13) -0.0001(12) 0.0061(10) -0.0162(12)
C5 0.0447(9) 0.0393(11) 0.0425(11) 0.0004(9) 0.0140(8) 0.0006(9)
N5 0.0537(10) 0.0472(11) 0.0533(11) -0.0009(9) 0.0155(8) -0.0002(9)
O51 0.0757(11) 0.0493(10) 0.0957(15) 0.0033(9) 0.0189(10) -0.0044(10)
O52 0.0535(9) 0.0799(13) 0.0984(15) 0.0047(9) 0.0163(9) -0.0117(11)
C6 0.0434(9) 0.0404(11) 0.0382(11) -0.0004(9) 0.0098(8) 0.0048(9)
C61 0.0525(11) 0.0633(16) 0.0473(13) 0.0037(11) 0.0023(9) -0.0030(11)

loop_
_atom_type_symbol
_atom_type_description
_atom_type_scat_dispersion_real
_atom_type_scat_dispersion_imag
_atom_type_scat_source
C C 0.0181 0.0091 'International Tables Vol C Tables 4.2.6.8 and 6.1.1.4'
H H 0.0000 0.0000 'International Tables Vol C Tables 4.2.6.8 and 6.1.1.4'
N N 0.0311 0.0180 'International Tables Vol C Tables 4.2.6.8 and 6.1.1.4'
O O 0.0492 0.0322 'International Tables Vol C Tables 4.2.6.8 and 6.1.1.4'

loop_
_geom_angle_atom_site_label_1
_geom_angle_atom_site_label_2
_geom_angle_atom_site_label_3
_geom_angle
_geom_angle_publ_flag
C6 N1 C2 126.17(19) yes
C6 N1 H1 118.4(13) yes
C2 N1 H1 114.7(13) yes
O2 C2 N1 120.11(19) yes
O2 C2 C3 125.47(18) yes
N1 C2 C3 114.41(19) yes
C4 C3 C2 123.15(19) yes
C4 C3 H3 118.4 no
C2 C3 H3 118.4 no
C3 C4 C5 117.44(19) yes
C3 C4 C41 119.59(18) yes
C5 C4 C41 122.91(19) yes
C4 C41 H41A 109.5 no
C4 C41 H41B 109.5 no
H41A C41 H41B 109.5 no
C4 C41 H41C 109.5 no
H41A C41 H41C 109.5 no
H41B C41 H41C 109.5 no
C6 C5 C4 121.33(18) yes
C6 C5 N5 118.52(17) yes
C4 C5 N5 120.14(18) yes
O52 N5 O51 122.6(2) yes
O52 N5 C5 119.40(19) yes
O51 N5 C5 117.95(18) yes
N1 C6 C5 117.41(17) yes
N1 C6 C61 115.33(18) yes
C5 C6 C61 127.25(18) yes
C6 C61 H61A 109.5 no
C6 C61 H61B 109.5 no
H61A C61 H61B 109.5 no
C6 C61 H61C 109.5 no
H61A C61 H61C 109.5 no
H61B C61 H61C 109.5 no

loop_
_geom_bond_atom_site_label_1
_geom_bond_atom_site_label_2
_geom_bond_distance
_geom_bond_publ_flag
N1 C6 1.343(2) yes
N1 C2 1.379(2) yes
N1 H1 0.84(2) yes
C2 O2 1.242(2) yes
C2 C3 1.426(3) yes
C3 C4 1.353(3) yes
C3 H3 0.93 no
C4 C5 1.431(3) yes
C4 C41 1.499(3) yes
C41 H41A 0.96 no
C41 H41B 0.96 no
C41 H41C 0.96 no
C5 C6 1.375(3) yes
C5 N5 1.454(3) yes
N5 O52 1.216(2) yes
N5 O51 1.226(2) yes
C6 C61 1.501(3) yes
C61 H61A 0.96 no
C61 H61B 0.96 no
C61 H61C 0.96 no

loop_
_geom_hbond_atom_site_label_D
_geom_hbond_atom_site_label_H
_geom_hbond_atom_site_label_A
_geom_hbond_site_symmetry_A
_geom_hbond_distance_DH
_geom_hbond_distance_HA
_geom_hbond_distance_DA
_geom_hbond_angle_DHA
N1 H1 O2 3_656 0.84(2) 1.94(2) 2.776(2) 176(2)
C61 H61B O52 1_555 0.96 2.44 2.809(3) 102

loop_
_cod_related_entry_id
_cod_related_entry_database
_cod_related_entry_code
1 ChemSpider 21131145
